data_7150647
loop_
_publ_author_name
'Alder, Roger W.'
'Hyland, Niall P.'
'Jeffery, John C.'
'Riis-Johannessen, Thomas'
'Riley, D. Jason'

_publ_section_title
;
 Poly(1,1-bis(dialkylamino)propan-1,3-diyl)s;
 conformationally-controlled oligomers bearing electroactive groups
;
_journal_issue 13
_journal_name_full 'Organic &amp; Biomolecular Chemistry'
_journal_page_first 2704
_journal_page_last 2715
_journal_paper_doi 10.1039/b901060b
_journal_volume 7
_journal_year 2009
_chemical_formula_sum 'C46.2 H51.2 Cl3.6 N6'
_chemical_formula_weight 818.15
_chemical_name_systematic
;
?
;
_space_group_IT_number 114
_symmetry_cell_setting tetragonal
_symmetry_space_group_name_Hall 'P -4 2n'
_symmetry_space_group_name_H-M 'P -4 21 c'
_atom_sites_solution_hydrogens geom
_atom_sites_solution_primary direct
_atom_sites_solution_secondary difmap
_audit_creation_method SHELXL-97
_cell_angle_alpha 90.00
_cell_angle_beta 90.00
_cell_angle_gamma 90.00
_cell_formula_units_Z 20
_cell_length_a 30.277(4)
_cell_length_b 30.277(4)
_cell_length_c 25.361(5)
_cell_measurement_reflns_used 8947
_cell_measurement_temperature 293(2)
_cell_measurement_theta_max 22.50
_cell_measurement_theta_min 1.05
_cell_volume 23248(6)
_computing_cell_refinement 'SAINT (Bruker, 2001)'
_computing_data_collection 'SMART (Bruker, 2001)'
_computing_data_reduction 'SHELXTL (Bruker, 2001)'
_computing_molecular_graphics 'SHELXTL (Bruker, 2001)'
_computing_publication_material 'SHELXTL (Bruker, 2001)'
_computing_structure_refinement 'SHELXTL (Bruker, 2001)'
_computing_structure_solution 'SHELXTL (Bruker, 2001)'
_diffrn_ambient_temperature 100(2)
_diffrn_detector_area_resol_mean 8.6
_diffrn_measured_fraction_theta_full 1.000
_diffrn_measured_fraction_theta_max 1.000
_diffrn_measurement_device_type 'CCD area detector'
_diffrn_measurement_method 'frames each covering 0.3\% in\w'
_diffrn_radiation_monochromator graphite
_diffrn_radiation_source 'fine-focus sealed tube'
_diffrn_radiation_type MoK\a
_diffrn_radiation_wavelength 0.71073
_diffrn_reflns_av_R_equivalents 0.0930
_diffrn_reflns_av_sigmaI/netI 0.0775
_diffrn_reflns_limit_h_max 32
_diffrn_reflns_limit_h_min -32
_diffrn_reflns_limit_k_max 32
_diffrn_reflns_limit_k_min -24
_diffrn_reflns_limit_l_max 23
_diffrn_reflns_limit_l_min -27
_diffrn_reflns_number 88405
_diffrn_reflns_theta_full 22.50
_diffrn_reflns_theta_max 22.50
_diffrn_reflns_theta_min 1.05
_exptl_absorpt_coefficient_mu 0.269
_exptl_absorpt_correction_T_max 0.94356
_exptl_absorpt_correction_T_min 0.87734
_exptl_absorpt_correction_type multi-scan
_exptl_absorpt_process_details 'SADABS (Sheldrick, 1996)'
_exptl_crystal_colour colourless
_exptl_crystal_density_diffrn 1.169
_exptl_crystal_density_method 'not measured'
_exptl_crystal_description block
_exptl_crystal_F_000 8632
_exptl_crystal_size_max 0.2
_exptl_crystal_size_mid 0.2
_exptl_crystal_size_min 0.15
_refine_diff_density_max 0.616
_refine_diff_density_min -0.490
_refine_diff_density_rms 0.109
_refine_ls_abs_structure_details 'Flack H D (1983), Acta Cryst. A39, 876-881'
_refine_ls_abs_structure_Flack 3(7)
_refine_ls_extinction_method none
_refine_ls_goodness_of_fit_ref 1.629
_refine_ls_hydrogen_treatment constr
_refine_ls_matrix_type full
_refine_ls_number_parameters 511
_refine_ls_number_reflns 15215
_refine_ls_number_restraints 972
_refine_ls_restrained_S_all 1.612
_refine_ls_R_factor_all 0.2136
_refine_ls_R_factor_gt 0.1808
_refine_ls_shift/su_max 0.002
_refine_ls_shift/su_mean 0.000
_refine_ls_structure_factor_coef Fsqd
_refine_ls_weighting_details 'calc w=1/[\s^2^(Fo^2^)+(0.2000P)^2^+0.0000P] where P=(Fo^2^+2Fc^2^)/3'
_refine_ls_weighting_scheme calc
_refine_ls_wR_factor_gt 0.4508
_refine_ls_wR_factor_ref 0.4742
_reflns_number_gt 8947
_reflns_number_total 15215
_reflns_threshold_expression >2sigma(I)
_cod_data_source_file b901060b.txt
_cod_data_source_block 2niallm
_cod_original_cell_volume 23248(7)
_cod_original_sg_symbol_H-M P-42(1)c
_cod_original_formula_sum 'C46.20 H51.20 Cl3.60 N6'
_cod_database_code 7150647

loop_
_symmetry_equiv_pos_as_xyz
'x, y, z'
'-x, -y, z'
'y, -x, -z'
'-y, x, -z'
'-x+1/2, y+1/2, -z+1/2'
'x+1/2, -y+1/2, -z+1/2'
'-y+1/2, -x+1/2, z+1/2'
'y+1/2, x+1/2, z+1/2'

loop_
_atom_site_label
_atom_site_type_symbol
_atom_site_fract_x
_atom_site_fract_y
_atom_site_fract_z
_atom_site_U_iso_or_equiv
_atom_site_adp_type
_atom_site_occupancy
_atom_site_symmetry_multiplicity
_atom_site_calc_flag
_atom_site_refinement_flags
_atom_site_disorder_assembly
_atom_site_disorder_group
C1 C 0.3399(4) 0.2817(4) 1.0269(5) 0.086(3) Uiso 1 1 d . . .
C2 C 0.3222(3) 0.2398(3) 0.9979(4) 0.068(3) Uiso 1 1 d D . .
N1 N 0.2808(2) 0.2235(2) 1.0225(3) 0.088(3) Uiso 1 1 d D . .
C01 C 0.2436(4) 0.2548(5) 1.0198(6) 0.125(5) Uiso 1 1 d D . .
N2 N 0.3539(2) 0.2028(2) 0.9960(3) 0.079(2) Uiso 1 1 d D . .
C02 C 0.3922(4) 0.2074(5) 0.9611(4) 0.102(4) Uiso 1 1 d D . .
C31 C 0.3595(3) 0.1807(2) 1.0426(3) 0.117(5) Uiso 1 1 d D . .
C32 C 0.4001(4) 0.1587(3) 1.0526(5) 0.131(5) Uiso 1 1 d D . .
H32 H 0.4227 0.1593 1.0278 0.157 Uiso 1 1 calc R . .
C33 C 0.4053(5) 0.1371(4) 1.0985(5) 0.221(12) Uiso 1 1 d D . .
H33 H 0.4320 0.1228 1.1047 0.265 Uiso 1 1 calc R . .
C34 C 0.3750(4) 0.1351(4) 1.1347(5) 0.172(8) Uiso 1 1 d D . .
H34 H 0.3808 0.1196 1.1656 0.206 Uiso 1 1 calc R . .
C35 C 0.3347(3) 0.1552(3) 1.1289(4) 0.109(4) Uiso 1 1 d D . .
C36 C 0.3273(3) 0.1790(2) 1.0800(3) 0.099(4) Uiso 1 1 d D . .
C37 C 0.2871(3) 0.2002(2) 1.0714(3) 0.113(4) Uiso 1 1 d D . .
C38 C 0.2547(4) 0.1985(4) 1.1089(5) 0.188(9) Uiso 1 1 d D . .
H38 H 0.2278 0.2126 1.1033 0.225 Uiso 1 1 calc R . .
C39 C 0.2626(4) 0.1749(4) 1.1567(5) 0.137(6) Uiso 1 1 d D . .
H39 H 0.2408 0.1736 1.1825 0.164 Uiso 1 1 calc R . .
C40 C 0.3005(4) 0.1551(4) 1.1643(5) 0.164(7) Uiso 1 1 d D . .
H40 H 0.3045 0.1400 1.1958 0.197 Uiso 1 1 calc R . .
C3 C 0.3115(4) 0.2555(4) 0.9383(4) 0.070(3) Uiso 1 1 d . . .
H3A H 0.2950 0.2830 0.9393 0.106 Uiso 1 1 calc R . .
H3B H 0.3390 0.2610 0.9198 0.106 Uiso 1 1 calc R . .
C4 C 0.2852(3) 0.2211(3) 0.9089(3) 0.057(2) Uiso 1 1 d . . .
H4A H 0.2970 0.1921 0.9167 0.085 Uiso 1 1 calc R . .
H4B H 0.2548 0.2219 0.9208 0.085 Uiso 1 1 calc R . .
C5 C 0.2865(3) 0.2287(3) 0.8507(4) 0.058(2) Uiso 1 1 d D . .
N3 N 0.2689(2) 0.2725(2) 0.8392(3) 0.093(3) Uiso 1 1 d D . .
C03 C 0.2281(3) 0.2908(4) 0.8621(5) 0.088(3) Uiso 1 1 d D . .
N4 N 0.3320(2) 0.2250(2) 0.8334(3) 0.079(3) Uiso 1 1 d D . .
C04 C 0.3506(4) 0.1802(3) 0.8324(5) 0.102(4) Uiso 1 1 d D . .
C41 C 0.3530(2) 0.2547(2) 0.8011(2) 0.060(2) Uiso 1 1 d D . .
C42 C 0.3959(3) 0.2463(3) 0.7812(3) 0.096(4) Uiso 1 1 d D . .
H42 H 0.4104 0.2202 0.7900 0.115 Uiso 1 1 calc R . .
C43 C 0.4156(3) 0.2760(4) 0.7497(4) 0.114(4) Uiso 1 1 d D . .
H43 H 0.4438 0.2697 0.7371 0.137 Uiso 1 1 calc R . .
C44 C 0.3973(3) 0.3131(4) 0.7359(4) 0.126(5) Uiso 1 1 d D . .
H44 H 0.4126 0.3324 0.7140 0.151 Uiso 1 1 calc R . .
C45 C 0.3559(3) 0.3242(3) 0.7529(3) 0.128(5) Uiso 1 1 d D . .
C46 C 0.3332(2) 0.2932(2) 0.7871(2) 0.076(3) Uiso 1 1 d D . .
C47 C 0.2915(2) 0.3030(2) 0.8054(3) 0.080(3) Uiso 1 1 d D . .
C48 C 0.2705(3) 0.3415(3) 0.7921(3) 0.090(3) Uiso 1 1 d D . .
H48 H 0.2423 0.3478 0.8046 0.109 Uiso 1 1 calc R . .
C49 C 0.2931(4) 0.3716(4) 0.7588(4) 0.137(6) Uiso 1 1 d D . .
H49 H 0.2798 0.3980 0.7491 0.164 Uiso 1 1 calc R . .
C50 C 0.3328(4) 0.3620(4) 0.7415(4) 0.135(5) Uiso 1 1 d D . .
H50 H 0.3464 0.3825 0.7196 0.162 Uiso 1 1 calc R . .
C6 C 0.2507(3) 0.2005(3) 0.8218(4) 0.057(2) Uiso 1 1 d . . .
H6A H 0.2556 0.1697 0.8304 0.086 Uiso 1 1 calc R . .
H6B H 0.2220 0.2086 0.8359 0.086 Uiso 1 1 calc R . .
C7 C 0.2488(4) 0.2047(4) 0.7632(4) 0.070(3) Uiso 1 1 d . . .
H7A H 0.2482 0.2358 0.7545 0.105 Uiso 1 1 calc R . .
H7B H 0.2759 0.1926 0.7489 0.105 Uiso 1 1 calc R . .
C8 C 0.2118(3) 0.1834(3) 0.7364(4) 0.066(3) Uiso 1 1 d D . .
N5 N 0.1694(3) 0.1994(3) 0.7558(3) 0.101(3) Uiso 1 1 d D . .
C05 C 0.1602(8) 0.2459(4) 0.7442(13) 0.221(11) Uiso 1 1 d D . .
N6 N 0.2160(3) 0.1365(3) 0.7509(3) 0.104(3) Uiso 1 1 d D . .
C06 C 0.2602(5) 0.1169(10) 0.745(2) 0.303(19) Uiso 1 1 d D . .
C51 C 0.1810(3) 0.1081(3) 0.7512(2) 0.157(7) Uiso 1 1 d D . .
C52 C 0.1866(4) 0.0620(4) 0.7488(4) 0.144(6) Uiso 1 1 d D . .
H52 H 0.2149 0.0501 0.7469 0.173 Uiso 1 1 calc R . .
C53 C 0.1512(4) 0.0348(4) 0.7492(4) 0.141(6) Uiso 1 1 d D . .
H53 H 0.1558 0.0045 0.7476 0.169 Uiso 1 1 calc R . .
C54 C 0.1108(4) 0.0497(3) 0.7517(4) 0.122(5) Uiso 1 1 d D . .
H54 H 0.0874 0.0298 0.7520 0.147 Uiso 1 1 calc R . .
C55 C 0.1022(3) 0.0937(3) 0.7540(3) 0.105(4) Uiso 1 1 d D . .
C56 C 0.1394(3) 0.1245(3) 0.7538(2) 0.108(4) Uiso 1 1 d D . .
C57 C 0.1321(3) 0.1695(3) 0.7561(2) 0.082(3) Uiso 1 1 d D . .
C58 C 0.0899(4) 0.1855(5) 0.7587(4) 0.207(10) Uiso 1 1 d D . .
H58 H 0.0847 0.2157 0.7602 0.249 Uiso 1 1 calc R . .
C59 C 0.0540(4) 0.1552(4) 0.7589(4) 0.128(5) Uiso 1 1 d D . .
H59 H 0.0251 0.1657 0.7606 0.154 Uiso 1 1 calc R . .
C60 C 0.0612(4) 0.1124(4) 0.7567(3) 0.116(5) Uiso 1 1 d D . .
H60 H 0.0369 0.0936 0.7571 0.140 Uiso 1 1 calc R . .
C9 C 0.2160(4) 0.1818(4) 0.6766(5) 0.083(3) Uiso 1 1 d . . .
C10 C 0.0616(4) 0.2048(4) 0.9861(5) 0.084(3) Uiso 1 1 d . . .
C11 C 0.1126(3) 0.1965(3) 0.9850(3) 0.071(3) Uiso 1 1 d D . .
N7 N 0.1324(2) 0.2040(2) 1.0374(3) 0.081(3) Uiso 1 1 d D . .
C07 C 0.1175(5) 0.1729(4) 1.0782(5) 0.105(4) Uiso 1 1 d D . .
N8 N 0.1306(2) 0.2301(2) 0.9489(3) 0.073(2) Uiso 1 1 d D . .
C08 C 0.1195(4) 0.2233(4) 0.8932(3) 0.089(4) Uiso 1 1 d D . .
C61 C 0.13154(16) 0.2734(3) 0.9656(3) 0.102(4) Uiso 1 1 d D . .
C62 C 0.1311(3) 0.3089(3) 0.9294(4) 0.104(4) Uiso 1 1 d D . .
H62 H 0.1301 0.3035 0.8934 0.125 Uiso 1 1 calc R . .
C63 C 0.1321(3) 0.3508(4) 0.9477(5) 0.168(8) Uiso 1 1 d D . .
H63 H 0.1318 0.3737 0.9233 0.202 Uiso 1 1 calc R . .
C64 C 0.1334(3) 0.3610(4) 0.9973(5) 0.167(7) Uiso 1 1 d D . .
H64 H 0.1339 0.3905 1.0073 0.201 Uiso 1 1 calc R . .
C65 C 0.1340(3) 0.3288(3) 1.0353(4) 0.118(5) Uiso 1 1 d D . .
C66 C 0.13295(18) 0.2831(3) 1.0177(3) 0.131(5) Uiso 1 1 d D . .
C67 C 0.1335(2) 0.2494(3) 1.0545(4) 0.109(4) Uiso 1 1 d D . .
C68 C 0.1348(3) 0.2589(4) 1.1070(4) 0.147(6) Uiso 1 1 d D . .
H68 H 0.1351 0.2362 1.1317 0.177 Uiso 1 1 calc R . .
C69 C 0.1358(4) 0.3037(5) 1.1241(5) 0.224(12) Uiso 1 1 d D . .
H69 H 0.1368 0.3105 1.1598 0.269 Uiso 1 1 calc R . .
C70 C 0.1354(3) 0.3352(5) 1.0886(5) 0.181(8) Uiso 1 1 d D . .
H70 H 0.1360 0.3642 1.1006 0.217 Uiso 1 1 calc R . .
C12 C 0.1263(3) 0.1519(3) 0.9665(4) 0.060(2) Uiso 1 1 d . . .
H12A H 0.1181 0.1305 0.9932 0.091 Uiso 1 1 calc R . .
H12B H 0.1097 0.1449 0.9349 0.091 Uiso 1 1 calc R . .
C13 C 0.1739(4) 0.1462(4) 0.9548(5) 0.077(3) Uiso 1 1 d . . .
H13A H 0.1909 0.1646 0.9786 0.115 Uiso 1 1 calc R . .
H13B H 0.1796 0.1562 0.9192 0.115 Uiso 1 1 calc R . .
C14 C 0.1904(3) 0.0958(2) 0.9605(3) 0.045(2) Uiso 1 1 d D . .
N9 N 0.19072(18) 0.08739(18) 1.0165(2) 0.064(2) Uiso 1 1 d D . .
C09 C 0.2245(4) 0.1103(4) 1.0474(4) 0.093(4) Uiso 1 1 d D . .
N10 N 0.16170(17) 0.06541(17) 0.9326(2) 0.060(2) Uiso 1 1 d D . .
C010 C 0.1551(4) 0.0769(4) 0.8766(3) 0.073(3) Uiso 1 1 d D . .
C71 C 0.13583(15) 0.03388(16) 0.9558(2) 0.0317(17) Uiso 1 1 d D . .
C72 C 0.1081(2) 0.0066(2) 0.9252(3) 0.061(3) Uiso 1 1 d D . .
H72 H 0.1070 0.0097 0.8887 0.073 Uiso 1 1 calc R . .
C73 C 0.0830(2) -0.0242(2) 0.9500(3) 0.067(3) Uiso 1 1 d D . .
H73 H 0.0647 -0.0421 0.9298 0.081 Uiso 1 1 calc R . .
C74 C 0.0836(2) -0.0295(2) 1.0010(3) 0.063(3) Uiso 1 1 d D . .
H74 H 0.0656 -0.0512 1.0156 0.076 Uiso 1 1 calc R . .
C75 C 0.10947(18) -0.00485(19) 1.0341(3) 0.050(2) Uiso 1 1 d D . .
C76 C 0.13674(16) 0.02834(17) 1.0093(2) 0.046(2) Uiso 1 1 d D . .
C77 C 0.16392(16) 0.05453(17) 1.0410(2) 0.0370(18) Uiso 1 1 d D . .
C78 C 0.1645(2) 0.0489(2) 1.0944(3) 0.051(2) Uiso 1 1 d D . .
H78 H 0.1827 0.0665 1.1151 0.061 Uiso 1 1 calc R . .
C79 C 0.1376(2) 0.0162(2) 1.1183(3) 0.074(3) Uiso 1 1 d D . .
H79 H 0.1380 0.0122 1.1546 0.089 Uiso 1 1 calc R . .
C80 C 0.1121(2) -0.0085(3) 1.0881(3) 0.069(3) Uiso 1 1 d D . .
H80 H 0.0947 -0.0299 1.1044 0.083 Uiso 1 1 calc R . .
C15 C 0.2389(4) 0.0907(4) 0.9385(5) 0.077(3) Uiso 1 1 d . . .
H15A H 0.2387 0.0954 0.9007 0.115 Uiso 1 1 calc R . .
H15B H 0.2575 0.1133 0.9541 0.115 Uiso 1 1 calc R . .
C16 C 0.2581(4) 0.0465(4) 0.9500(5) 0.083(3) Uiso 1 1 d . . .
H16A H 0.2689 0.0468 0.9860 0.125 Uiso 1 1 calc R . .
H16B H 0.2345 0.0249 0.9483 0.125 Uiso 1 1 calc R . .
C17 C 0.2947(3) 0.0309(3) 0.9151(3) 0.074(3) Uiso 1 1 d D . .
N11 N 0.3278(3) 0.0659(2) 0.9209(3) 0.090(3) Uiso 1 1 d D . .
C011 C 0.3398(6) 0.0819(6) 0.9735(4) 0.139(6) Uiso 1 1 d D . .
N12 N 0.2815(2) 0.0279(2) 0.8604(3) 0.070(2) Uiso 1 1 d D . .
C012 C 0.2464(4) -0.0046(5) 0.8514(6) 0.130(5) Uiso 1 1 d D . .
C81 C 0.3133(3) 0.0317(2) 0.8224(4) 0.126(5) Uiso 1 1 d D . .
C82 C 0.3058(4) 0.0140(3) 0.7715(4) 0.145(6) Uiso 1 1 d D . .
H82 H 0.2794 -0.0003 0.7639 0.174 Uiso 1 1 calc R . .
C83 C 0.3373(5) 0.0179(4) 0.7342(5) 0.180(8) Uiso 1 1 d D . .
H83 H 0.3320 0.0062 0.7009 0.216 Uiso 1 1 calc R . .
C84 C 0.3748(5) 0.0374(4) 0.7430(5) 0.276(16) Uiso 1 1 d D . .
H84 H 0.3953 0.0390 0.7157 0.332 Uiso 1 1 calc R . .
C85 C 0.3854(4) 0.0556(3) 0.7907(4) 0.168(7) Uiso 1 1 d D . .
C86 C 0.3524(3) 0.0521(2) 0.8321(3) 0.102(4) Uiso 1 1 d D . .
C87 C 0.3612(3) 0.0698(3) 0.8811(4) 0.128(5) Uiso 1 1 d D . .
C88 C 0.4002(4) 0.0907(4) 0.8923(6) 0.206(10) Uiso 1 1 d D . .
H88 H 0.4056 0.1025 0.9256 0.247 Uiso 1 1 calc R . .
C89 C 0.4323(4) 0.0939(4) 0.8513(6) 0.215(11) Uiso 1 1 d D . .
H89 H 0.4592 0.1078 0.8573 0.258 Uiso 1 1 calc R . .
C90 C 0.4233(4) 0.0768(4) 0.8051(6) 0.166(7) Uiso 1 1 d D . .
H90 H 0.4450 0.0795 0.7794 0.199 Uiso 1 1 calc R . .
C18 C 0.3160(5) -0.0138(5) 0.9339(5) 0.100(4) Uiso 1 1 d . . .
C19 C 0.5816(4) 0.6434(4) 0.1134(4) 0.074(3) Uiso 1 1 d . . .
C20 C 0.5721(3) 0.6036(3) 0.0807(3) 0.060(2) Uiso 1 1 d D . .
N13 N 0.5517(2) 0.6152(2) 0.0305(3) 0.080(3) Uiso 1 1 d D . .
C013 C 0.5064(3) 0.6318(5) 0.0324(6) 0.112(4) Uiso 1 1 d D . .
N14 N 0.6128(2) 0.5791(2) 0.0711(3) 0.071(2) Uiso 1 1 d D . .
C014 C 0.6343(5) 0.5637(6) 0.1193(4) 0.137(6) Uiso 1 1 d D . .
C91 C 0.6396(3) 0.5923(2) 0.0301(3) 0.085(3) Uiso 1 1 d D . .
C92 C 0.6848(3) 0.5807(3) 0.0295(4) 0.140(6) Uiso 1 1 d D . .
H92 H 0.6967 0.5641 0.0568 0.168 Uiso 1 1 calc R . .
C93 C 0.7107(4) 0.5940(4) -0.0110(5) 0.157(7) Uiso 1 1 d D . .
H93 H 0.7404 0.5861 -0.0108 0.188 Uiso 1 1 calc R . .
C94 C 0.6957(3) 0.6171(3) -0.0500(4) 0.119(5) Uiso 1 1 d D . .
H94 H 0.7151 0.6252 -0.0767 0.143 Uiso 1 1 calc R . .
C95 C 0.6525(3) 0.6302(2) -0.0536(3) 0.098(4) Uiso 1 1 d D . .
C96 C 0.6238(2) 0.61673(19) -0.0108(3) 0.078(3) Uiso 1 1 d D . .
C97 C 0.5796(2) 0.6288(2) -0.0117(3) 0.071(3) Uiso 1 1 d D . .
C98 C 0.5630(4) 0.6533(3) -0.0526(4) 0.139(6) Uiso 1 1 d D . .
H98 H 0.5334 0.6613 -0.0529 0.167 Uiso 1 1 calc R . .
C99 C 0.5914(3) 0.6664(3) -0.0946(4) 0.090(4) Uiso 1 1 d D . .
H99 H 0.5806 0.6830 -0.1226 0.108 Uiso 1 1 calc R . .
C100 C 0.6332(4) 0.6547(3) -0.0928(4) 0.155(7) Uiso 1 1 d D . .
H100 H 0.6512 0.6637 -0.1205 0.186 Uiso 1 1 calc R . .
C21 C 0.5386(4) 0.5756(4) 0.1116(5) 0.078(3) Uiso 1 1 d . . .
H21A H 0.5142 0.5943 0.1222 0.117 Uiso 1 1 calc R . .
H21B H 0.5527 0.5645 0.1433 0.117 Uiso 1 1 calc R . .
C22 C 0.5206(4) 0.5367(4) 0.0802(4) 0.075(3) Uiso 1 1 d . . .
H22A H 0.5442 0.5238 0.0595 0.113 Uiso 1 1 calc R . .
H22B H 0.4981 0.5472 0.0560 0.113 Uiso 1 1 calc R . .
C23 C 0.5000 0.5000 0.1173(6) 0.086(5) Uiso 1 2 d SD . .
N15 N 0.4679(2) 0.5249(2) 0.1498(3) 0.077(2) Uiso 1 1 d D . .
C015 C 0.4306(4) 0.5472(5) 0.1241(5) 0.108(4) Uiso 1 1 d D . .
C101 C 0.46985(17) 0.52524(17) 0.2035(2) 0.0377(18) Uiso 1 1 d D . .
C102 C 0.4412(3) 0.5527(3) 0.2327(4) 0.093(4) Uiso 1 1 d D . .
H102 H 0.4209 0.5708 0.2155 0.112 Uiso 1 1 calc R . .
C103 C 0.4434(3) 0.5526(3) 0.2854(4) 0.083(3) Uiso 1 1 d D . .
H103 H 0.4243 0.5708 0.3041 0.100 Uiso 1 1 calc R . .
C104 C 0.4711(3) 0.5282(3) 0.3116(4) 0.105(4) Uiso 1 1 d D . .
H104 H 0.4712 0.5299 0.3482 0.126 Uiso 1 1 calc R . .
C105 C 0.5000 0.5000 0.2873(4) 0.075(4) Uiso 1 2 d SD . .
C106 C 0.5000 0.5000 0.2300(3) 0.043(3) Uiso 1 2 d SD . .

loop_
_atom_type_symbol
_atom_type_description
_atom_type_scat_dispersion_real
_atom_type_scat_dispersion_imag
_atom_type_scat_source
C C 0.0033 0.0016 'International Tables Vol C Tables 4.2.6.8 and 6.1.1.4'
H H 0.0000 0.0000 'International Tables Vol C Tables 4.2.6.8 and 6.1.1.4'
N N 0.0061 0.0033 'International Tables Vol C Tables 4.2.6.8 and 6.1.1.4'
Cl Cl 0.1484 0.1585 'International Tables Vol C Tables 4.2.6.8 and 6.1.1.4'

loop_
_geom_angle_atom_site_label_1
_geom_angle_atom_site_label_2
_geom_angle_atom_site_label_3
_geom_angle
_geom_angle_site_symmetry_1
_geom_angle_site_symmetry_3
_geom_angle_publ_flag
N2 C2 N1 108.1(7) . . ?
N2 C2 C1 114.1(8) . . ?
N1 C2 C1 111.1(7) . . ?
N2 C2 C3 108.9(7) . . ?
N1 C2 C3 108.8(7) . . ?
C1 C2 C3 105.7(8) . . ?
C37 N1 C01 117.2(8) . . ?
C37 N1 C2 114.4(7) . . ?
C01 N1 C2 114.4(8) . . ?
C31 N2 C02 117.9(7) . . ?
C31 N2 C2 115.2(6) . . ?
C02 N2 C2 117.5(8) . . ?
C36 C31 N2 122.0(7) . . ?
C36 C31 C32 118.5(7) . . ?
N2 C31 C32 119.5(7) . . ?
C33 C32 C31 119.0(9) . . ?
C34 C33 C32 123.4(11) . . ?
C33 C34 C35 122.2(10) . . ?
C34 C35 C40 126.9(9) . . ?
C34 C35 C36 116.7(8) . . ?
C40 C35 C36 116.3(8) . . ?
C31 C36 C37 120.0(7) . . ?
C31 C36 C35 120.2(7) . . ?
C37 C36 C35 119.7(7) . . ?
C38 C37 C36 120.1(8) . . ?
C38 C37 N1 121.5(8) . . ?
C36 C37 N1 118.4(7) . . ?
C37 C38 C39 119.4(10) . . ?
C40 C39 C38 119.9(10) . . ?
C39 C40 C35 124.5(11) . . ?
C4 C3 C2 111.4(8) . . ?
C5 C4 C3 111.6(8) . . ?
N4 C5 N3 111.0(7) . . ?
N4 C5 C4 108.2(7) . . ?
N3 C5 C4 109.0(7) . . ?
N4 C5 C6 118.4(7) . . ?
N3 C5 C6 98.6(6) . . ?
C4 C5 C6 111.1(7) . . ?
C47 N3 C5 121.9(6) . . ?
C47 N3 C03 113.2(7) . . ?
C5 N3 C03 124.8(7) . . ?
C41 N4 C5 124.8(6) . . ?
C41 N4 C04 114.7(7) . . ?
C5 N4 C04 116.1(7) . . ?
C46 C41 N4 120.9(6) . . ?
C46 C41 C42 117.8(6) . . ?
N4 C41 C42 121.4(6) . . ?
C43 C42 C41 120.0(8) . . ?
C44 C43 C42 123.2(10) . . ?
C43 C44 C45 121.3(10) . . ?
C44 C45 C50 127.3(9) . . ?
C44 C45 C46 117.6(8) . . ?
C50 C45 C46 115.1(8) . . ?
C41 C46 C47 120.0(6) . . ?
C41 C46 C45 120.2(6) . . ?
C47 C46 C45 119.8(6) . . ?
C48 C47 C46 121.6(7) . . ?
C48 C47 N3 118.3(7) . . ?
C46 C47 N3 120.1(7) . . ?
C47 C48 C49 118.1(9) . . ?
C50 C49 C48 119.9(10) . . ?
C49 C50 C45 125.5(10) . . ?
C7 C6 C5 116.6(8) . . ?
C8 C7 C6 117.1(9) . . ?
N5 C8 N6 108.3(7) . . ?
N5 C8 C7 111.8(8) . . ?
N6 C8 C7 104.0(8) . . ?
N5 C8 C9 114.9(8) . . ?
N6 C8 C9 102.2(8) . . ?
C7 C8 C9 114.4(9) . . ?
C57 N5 C8 118.8(7) . . ?
C57 N5 C05 116.9(10) . . ?
C8 N5 C05 114.8(12) . . ?
C51 N6 C06 117.1(12) . . ?
C51 N6 C8 122.7(8) . . ?
C06 N6 C8 116.3(14) . . ?
C56 C51 N6 119.5(8) . . ?
C56 C51 C52 118.5(8) . . ?
N6 C51 C52 121.9(8) . . ?
C53 C52 C51 120.4(9) . . ?
C54 C53 C52 122.3(10) . . ?
C53 C54 C55 121.3(10) . . ?
C54 C55 C60 125.5(9) . . ?
C54 C55 C56 118.5(8) . . ?
C60 C55 C56 115.9(8) . . ?
C51 C56 C57 120.8(7) . . ?
C51 C56 C55 118.9(7) . . ?
C57 C56 C55 120.3(7) . . ?
C58 C57 C56 120.1(8) . . ?
C58 C57 N5 120.6(8) . . ?
C56 C57 N5 119.3(7) . . ?
C57 C58 C59 119.0(10) . . ?
C60 C59 C58 120.5(10) . . ?
C59 C60 C55 124.2(10) . . ?
N8 C11 N7 107.7(6) . . ?
N8 C11 C12 109.1(8) . . ?
N7 C11 C12 108.0(7) . . ?
N8 C11 C10 105.3(8) . . ?
N7 C11 C10 111.1(8) . . ?
C12 C11 C10 115.3(8) . . ?
C67 N7 C07 113.8(7) . . ?
C67 N7 C11 115.3(7) . . ?
C07 N7 C11 114.4(8) . . ?
C61 N8 C08 115.8(7) . . ?
C61 N8 C11 118.2(6) . . ?
C08 N8 C11 114.7(7) . . ?
C66 C61 N8 120.5(7) . . ?
C66 C61 C62 118.0(7) . . ?
N8 C61 C62 121.5(7) . . ?
C63 C62 C61 119.4(9) . . ?
C64 C63 C62 123.8(11) . . ?
C63 C64 C65 120.9(10) . . ?
C64 C65 C70 126.4(9) . . ?
C64 C65 C66 117.4(8) . . ?
C70 C65 C66 116.2(8) . . ?
C61 C66 C67 119.9(7) . . ?
C61 C66 C65 120.4(7) . . ?
C67 C66 C65 119.6(7) . . ?
C68 C67 C66 120.2(8) . . ?
C68 C67 N7 119.8(8) . . ?
C66 C67 N7 120.0(7) . . ?
C67 C68 C69 119.9(10) . . ?
C70 C69 C68 119.0(11) . . ?
C69 C70 C65 125.1(11) . . ?
C13 C12 C11 116.1(9) . . ?
C12 C13 C14 113.2(9) . . ?
N9 C14 N10 111.9(6) . . ?
N9 C14 C15 109.0(7) . . ?
N10 C14 C15 108.9(6) . . ?
N9 C14 C13 104.8(6) . . ?
N10 C14 C13 111.7(6) . . ?
C15 C14 C13 110.4(7) . . ?
C77 N9 C14 123.2(5) . . ?
C77 N9 C09 119.7(6) . . ?
C14 N9 C09 116.6(7) . . ?
C71 N10 C14 125.1(5) . . ?
C71 N10 C010 120.1(6) . . ?
C14 N10 C010 113.7(6) . . ?
C76 C71 N10 120.1(5) . . ?
C76 C71 C72 119.1(5) . . ?
N10 C71 C72 120.8(5) . . ?
C73 C72 C71 118.7(7) . . ?
C74 C73 C72 122.6(8) . . ?
C73 C74 C75 123.1(8) . . ?
C74 C75 C80 126.7(7) . . ?
C74 C75 C76 116.2(6) . . ?
C80 C75 C76 117.1(6) . . ?
C71 C76 C77 120.8(5) . . ?
C71 C76 C75 120.3(5) . . ?
C77 C76 C75 118.9(5) . . ?
C78 C77 C76 120.4(6) . . ?
C78 C77 N9 120.8(6) . . ?
C76 C77 N9 118.8(5) . . ?
C77 C78 C79 120.3(7) . . ?
C80 C79 C78 118.9(8) . . ?
C79 C80 C75 124.3(8) . . ?
C16 C15 C14 112.4(9) . . ?
C17 C16 C15 117.3(10) . . ?
N12 C17 N11 109.3(7) . . ?
N12 C17 C16 112.4(8) . . ?
N11 C17 C16 102.7(8) . . ?
N12 C17 C18 110.5(8) . . ?
N11 C17 C18 108.2(8) . . ?
C16 C17 C18 113.3(9) . . ?
C87 N11 C011 116.0(8) . . ?
C87 N11 C17 118.2(7) . . ?
C011 N11 C17 119.9(9) . . ?
C81 N12 C17 118.5(7) . . ?
C81 N12 C012 117.2(8) . . ?
C17 N12 C012 113.1(8) . . ?
N12 C81 C82 119.9(8) . . ?
N12 C81 C86 121.5(8) . . ?
C82 C81 C86 118.5(8) . . ?
C83 C82 C81 119.6(9) . . ?
C84 C83 C82 122.5(11) . . ?
C83 C84 C85 122.6(11) . . ?
C84 C85 C90 128.6(10) . . ?
C84 C85 C86 116.7(8) . . ?
C90 C85 C86 114.7(8) . . ?
C81 C86 C87 120.7(7) . . ?
C81 C86 C85 120.0(7) . . ?
C87 C86 C85 119.3(7) . . ?
C88 C87 C86 122.3(8) . . ?
C88 C87 N11 120.0(8) . . ?
C86 C87 N11 117.7(8) . . ?
C87 C88 C89 117.8(10) . . ?
C90 C89 C88 119.0(11) . . ?
C89 C90 C85 126.9(11) . . ?
N14 C20 N13 109.5(6) . . ?
N14 C20 C19 109.9(7) . . ?
N13 C20 C19 111.8(7) . . ?
N14 C20 C21 111.3(8) . . ?
N13 C20 C21 107.4(7) . . ?
C19 C20 C21 106.9(8) . . ?
C97 N13 C013 118.9(7) . . ?
C97 N13 C20 118.3(6) . . ?
C013 N13 C20 116.8(8) . . ?
C91 N14 C014 117.5(8) . . ?
C91 N14 C20 118.5(6) . . ?
C014 N14 C20 113.4(8) . . ?
C96 C91 N14 121.7(7) . . ?
C96 C91 C92 117.8(7) . . ?
N14 C91 C92 120.5(7) . . ?
C93 C92 C91 119.8(9) . . ?
C94 C93 C92 122.6(10) . . ?
C93 C94 C95 122.8(10) . . ?
C94 C95 C100 127.7(9) . . ?
C94 C95 C96 116.2(7) . . ?
C100 C95 C96 116.1(8) . . ?
C91 C96 C97 119.6(6) . . ?
C91 C96 C95 120.8(6) . . ?
C97 C96 C95 119.6(6) . . ?
C98 C97 C96 120.4(7) . . ?
C98 C97 N13 120.5(7) . . ?
C96 C97 N13 119.1(6) . . ?
C97 C98 C99 119.8(9) . . ?
C100 C99 C98 118.7(9) . . ?
C99 C100 C95 125.5(10) . . ?
C20 C21 C22 113.4(9) . . ?
C21 C22 C23 112.0(9) . . ?
N15 C23 N15 112.3(11) 2_665 . ?
N15 C23 C22 103.4(5) 2_665 2_665 ?
N15 C23 C22 115.5(5) . 2_665 ?
N15 C23 C22 115.5(5) 2_665 . ?
N15 C23 C22 103.4(5) . . ?
C22 C23 C22 107.2(12) 2_665 . ?
C101 N15 C015 118.2(7) . . ?
C101 N15 C23 122.2(8) . . ?
C015 N15 C23 119.4(8) . . ?
N15 C101 C106 121.1(6) . . ?
N15 C101 C102 120.2(6) . . ?
C106 C101 C102 118.7(6) . . ?
C103 C102 C101 119.4(8) . . ?
C104 C103 C102 123.1(9) . . ?
C103 C104 C105 122.3(9) . . ?
C104 C105 C104 126.4(11) 2_665 . ?
C104 C105 C106 116.8(5) 2_665 . ?
C104 C105 C106 116.8(5) . . ?
C101 C106 C101 121.0(8) . 2_665 ?
C101 C106 C105 119.5(4) . . ?
C101 C106 C105 119.5(4) 2_665 . ?

loop_
_geom_bond_atom_site_label_1
_geom_bond_atom_site_label_2
_geom_bond_distance
_geom_bond_site_symmetry_2
_geom_bond_publ_flag
C1 C2 1.561(16) . ?
C2 N2 1.477(8) . ?
C2 N1 1.484(8) . ?
C2 C3 1.616(15) . ?
N1 C37 1.440(8) . ?
N1 C01 1.473(6) . ?
N2 C31 1.367(7) . ?
N2 C02 1.467(6) . ?
C31 C36 1.361(8) . ?
C31 C32 1.419(9) . ?
C32 C33 1.347(10) . ?
C33 C34 1.298(10) . ?
C34 C35 1.371(9) . ?
C35 C40 1.371(10) . ?
C35 C36 1.452(9) . ?
C36 C37 1.394(8) . ?
C37 C38 1.367(10) . ?
C38 C39 1.427(11) . ?
C39 C40 1.309(10) . ?
C3 C4 1.509(14) . ?
C4 C5 1.494(13) . ?
C5 N4 1.449(8) . ?
C5 N3 1.459(8) . ?
C5 C6 1.563(13) . ?
N3 C47 1.433(8) . ?
N3 C03 1.471(6) . ?
N4 C41 1.372(7) . ?
N4 C04 1.470(6) . ?
C41 C46 1.359(7) . ?
C41 C42 1.415(8) . ?
C42 C43 1.343(9) . ?
C43 C44 1.300(10) . ?
C44 C45 1.368(9) . ?
C45 C50 1.372(10) . ?
C45 C46 1.450(9) . ?
C46 C47 1.379(8) . ?
C47 C48 1.370(9) . ?
C48 C49 1.418(10) . ?
C49 C50 1.312(10) . ?
C6 C7 1.492(14) . ?
C7 C8 1.461(14) . ?
C8 N5 1.456(8) . ?
C8 N6 1.472(8) . ?
C8 C9 1.524(15) . ?
N5 C57 1.448(8) . ?
N5 C05 1.465(6) . ?
N6 C51 1.364(8) . ?
N6 C06 1.469(6) . ?
C51 C56 1.354(8) . ?
C51 C52 1.410(9) . ?
C52 C53 1.352(9) . ?
C53 C54 1.305(10) . ?
C54 C55 1.360(9) . ?
C55 C60 1.365(9) . ?
C55 C56 1.462(9) . ?
C56 C57 1.382(8) . ?
C57 C58 1.367(10) . ?
C58 C59 1.423(11) . ?
C59 C60 1.315(10) . ?
C10 C11 1.566(17) . ?
C11 N8 1.472(8) . ?
C11 N7 1.475(8) . ?
C11 C12 1.489(14) . ?
N7 C67 1.442(8) . ?
N7 C07 1.469(6) . ?
N8 C61 1.380(7) . ?
N8 C08 1.465(6) . ?
C61 C66 1.353(8) . ?
C61 C62 1.414(8) . ?
C62 C63 1.351(9) . ?
C63 C64 1.296(10) . ?
C64 C65 1.371(9) . ?
C65 C70 1.365(10) . ?
C65 C66 1.453(9) . ?
C66 C67 1.384(8) . ?
C67 C68 1.363(9) . ?
C68 C69 1.424(11) . ?
C69 C70 1.312(11) . ?
C12 C13 1.480(15) . ?
C13 C14 1.613(14) . ?
C14 N9 1.443(7) . ?
C14 N10 1.451(7) . ?
C14 C15 1.578(14) . ?
N9 C77 1.426(7) . ?
N9 C09 1.463(6) . ?
N10 C71 1.368(7) . ?
N10 C010 1.475(6) . ?
C71 C76 1.369(7) . ?
C71 C72 1.411(8) . ?
C72 C73 1.357(8) . ?
C73 C74 1.305(9) . ?
C74 C75 1.370(8) . ?
C75 C80 1.376(9) . ?
C75 C76 1.444(8) . ?
C76 C77 1.396(7) . ?
C77 C78 1.365(8) . ?
C78 C79 1.417(9) . ?
C79 C80 1.322(9) . ?
C15 C16 1.488(16) . ?
C16 C17 1.494(16) . ?
C17 N12 1.448(8) . ?
C17 N11 1.464(8) . ?
C17 C18 1.572(18) . ?
N11 C87 1.434(8) . ?
N11 C011 1.465(6) . ?
N12 C81 1.367(7) . ?
N12 C012 1.466(6) . ?
C81 C82 1.414(9) . ?
C81 C86 1.359(8) . ?
C82 C83 1.349(9) . ?
C83 C84 1.300(10) . ?
C84 C85 1.368(9) . ?
C85 C90 1.365(10) . ?
C85 C86 1.454(9) . ?
C86 C87 1.378(8) . ?
C87 C88 1.369(10) . ?
C88 C89 1.426(11) . ?
C89 C90 1.309(11) . ?
C19 C20 1.492(15) . ?
C20 N14 1.461(8) . ?
C20 N13 1.458(8) . ?
C20 C21 1.535(15) . ?
N13 C97 1.424(8) . ?
N13 C013 1.462(6) . ?
N14 C91 1.376(7) . ?
N14 C014 1.461(6) . ?
C91 C96 1.363(7) . ?
C91 C92 1.412(9) . ?
C92 C93 1.352(9) . ?
C93 C94 1.295(10) . ?
C94 C95 1.371(9) . ?
C95 C100 1.371(10) . ?
C95 C96 1.449(9) . ?
C96 C97 1.387(8) . ?
C97 C98 1.371(9) . ?
C98 C99 1.425(10) . ?
C99 C100 1.315(10) . ?
C21 C22 1.522(16) . ?
C22 C23 1.582(14) . ?
C23 N15 1.480(8) 2_665 ?
C23 N15 1.480(8) . ?
C23 C22 1.582(14) 2_665 ?
N15 C101 1.362(7) . ?
N15 C015 1.468(6) . ?
C101 C106 1.368(6) . ?
C101 C102 1.414(8) . ?
C102 C103 1.337(9) . ?
C103 C104 1.301(9) . ?
C104 C105 1.370(9) . ?
C105 C104 1.370(9) 2_665 ?
C105 C106 1.452(9) . ?
C106 C101 1.368(6) 2_665 ?
